data_2209641
loop_
_publ_author_name
'Shuwen Wang'
'Wei-Si Guo'
'Li-Rong Wen'
'Ming Li'

_publ_section_title
;Ethyl
 3-(anilinocarbonothioyl)-6-methyl-2,4-diphenyl-1,2,3,4-tetrahydropyrimidine-5-carboxylate
;
_journal_coeditor_code RZ2045
_journal_issue 7
_journal_name_full 'Acta Crystallographica Section E'
_journal_page_first o2856
_journal_page_last o2857
_journal_paper_doi 10.1107/S1600536806021933
_journal_volume 62
_journal_year 2006
_chemical_formula_iupac 'C27 H27 N3 O2 S'
_chemical_formula_moiety 'C27 H27 N3 O2 S'
_chemical_formula_sum 'C27 H27 N3 O2 S'
_chemical_formula_weight 457.58
_chemical_name_systematic
;
Ethyl 3-(anilinocarbonothioyl)-6-methyl-2,4-diphenyl-1,2,3,4-
tetrahydropyrimidine-5-carboxylate
;
_space_group_IT_number 61
_symmetry_cell_setting orthorhombic
_symmetry_space_group_name_Hall '-P 2ac 2ab'
_symmetry_space_group_name_H-M 'P b c a'
_atom_sites_solution_hydrogens geom
_atom_sites_solution_primary direct
_atom_sites_solution_secondary difmap
_cell_angle_alpha 90.00
_cell_angle_beta 90.00
_cell_angle_gamma 90.00
_cell_formula_units_Z 8
_cell_length_a 11.668(4)
_cell_length_b 20.397(6)
_cell_length_c 20.804(6)
_cell_measurement_reflns_used 3132
_cell_measurement_temperature 294(2)
_cell_measurement_theta_max 21.35
_cell_measurement_theta_min 2.24
_cell_volume 4951(3)
_computing_cell_refinement 'SAINT (Bruker, 1999)'
_computing_data_collection 'SMART (Bruker, 1998)'
_computing_data_reduction SAINT
_computing_molecular_graphics 'SHELXTL (Bruker, 1999)'
_computing_publication_material SHELXTL
_computing_structure_refinement 'SHELXL97 (Sheldrick, 1997)'
_computing_structure_solution 'SHELXS97 (Sheldrick, 1997)'
_diffrn_ambient_temperature 294(2)
_diffrn_measured_fraction_theta_full 1.000
_diffrn_measured_fraction_theta_max 1.000
_diffrn_measurement_device_type 'Bruker SMART CCD area-detector'
_diffrn_measurement_method '\f and \w'
_diffrn_radiation_monochromator graphite
_diffrn_radiation_source 'fine-focus sealed tube'
_diffrn_radiation_type MoK\a
_diffrn_radiation_wavelength 0.71073
_diffrn_reflns_av_R_equivalents 0.0801
_diffrn_reflns_av_sigmaI/netI 0.0595
_diffrn_reflns_limit_h_max 13
_diffrn_reflns_limit_h_min -13
_diffrn_reflns_limit_k_max 24
_diffrn_reflns_limit_k_min -12
_diffrn_reflns_limit_l_max 24
_diffrn_reflns_limit_l_min -23
_diffrn_reflns_number 23789
_diffrn_reflns_theta_full 25.01
_diffrn_reflns_theta_max 25.01
_diffrn_reflns_theta_min 1.96
_diffrn_standards_decay_% 0
_diffrn_standards_interval_count 0
_diffrn_standards_number 0
_exptl_absorpt_coefficient_mu 0.159
_exptl_absorpt_correction_T_max 0.962
_exptl_absorpt_correction_T_min 0.955
_exptl_absorpt_correction_type multi-scan
_exptl_absorpt_process_details '(SADABS; Sheldrick, 1996)'
_exptl_crystal_colour colourless
_exptl_crystal_density_diffrn 1.228
_exptl_crystal_density_method 'not measured'
_exptl_crystal_description prism
_exptl_crystal_F_000 1936
_exptl_crystal_size_max 0.30
_exptl_crystal_size_mid 0.28
_exptl_crystal_size_min 0.22
_refine_diff_density_max 0.181
_refine_diff_density_min -0.205
_refine_ls_extinction_method none
_refine_ls_goodness_of_fit_ref 1.007
_refine_ls_hydrogen_treatment mixed
_refine_ls_matrix_type full
_refine_ls_number_parameters 333
_refine_ls_number_reflns 4361
_refine_ls_number_restraints 169
_refine_ls_restrained_S_all 0.995
_refine_ls_R_factor_all 0.1254
_refine_ls_R_factor_gt 0.0471
_refine_ls_shift/su_max 0.000
_refine_ls_shift/su_mean 0.000
_refine_ls_structure_factor_coef Fsqd
_refine_ls_weighting_details 'calc w = 1/[\s^2^(Fo^2^)+(0.0429P)^2^+4.1532P] where P=(Fo^2^+2Fc^2^)/3'
_refine_ls_weighting_scheme calc
_refine_ls_wR_factor_gt 0.1007
_refine_ls_wR_factor_ref 0.1432
_reflns_number_gt 2199
_reflns_number_total 4361
_reflns_threshold_expression I>2\s(I)
_cod_data_source_file rz2045.cif
_cod_data_source_block I
_cod_depositor_comments
;
The following automatic conversions were performed:
'_symmetry_cell_setting' value 'Orthorhombic' changed to 'orthorhombic'
according to '/home/saulius/struct/CIF-dictionaries/cif_core.dic'
dictionary named 'cif_core.dic' version 2.4.1 from 2010-06-29.

Automatic conversion script
Id: cif_fix_enum 1527 2010-12-29 10:47:43Z saulius 

The following automatic conversions were performed:

'_symmetry_cell_setting' value 'Orthorhombic' changed to
'orthorhombic' according to
/home/saulius/struct/CIF-dictionaries/cif_core.dic dictionary named
'cif_core.dic' version 2.4.1 from 2010-06-29.

Automatic conversion script
Id: cif_fix_values 1715 2011-07-08 13:25:40Z adriana 
;
_cod_database_code 2209641
_cod_database_fobs_code 2209641

loop_
_symmetry_equiv_pos_as_xyz
'x, y, z'
'-x+1/2, -y, z+1/2'
'-x, y+1/2, -z+1/2'
'x+1/2, -y+1/2, -z'
'-x, -y, -z'
'x-1/2, y, -z-1/2'
'x, -y-1/2, z-1/2'
'-x-1/2, y-1/2, z'

loop_
_atom_site_type_symbol
_atom_site_label
_atom_site_fract_x
_atom_site_fract_y
_atom_site_fract_z
_atom_site_U_iso_or_equiv
_atom_site_adp_type
_atom_site_calc_flag
_atom_site_refinement_flags
_atom_site_occupancy
_atom_site_disorder_assembly
_atom_site_disorder_group
S S1 0.20826(10) 0.23842(5) 0.48550(6) 0.0809(4) Uani d . 1 . .
N N3 0.5255(2) 0.17369(15) 0.41541(14) 0.0476(7) Uani d . 1 . .
O O1 0.61991(19) -0.02715(11) 0.41958(10) 0.0540(6) Uani d . 1 . .
O O2 0.43186(19) -0.04824(10) 0.42241(10) 0.0474(6) Uani d . 1 . .
N N2 0.3353(2) 0.14239(11) 0.43624(11) 0.0385(6) Uani d . 1 . .
N N1 0.2182(2) 0.11441(14) 0.52076(13) 0.0480(7) Uani d D 1 . .
C C1 0.2568(3) 0.16132(15) 0.48081(15) 0.0420(8) Uani d . 1 A .
C C2 0.1280(4) 0.12203(15) 0.5652(3) 0.043(4) Uani d PGDU 0.55(4) A 1
C C3 0.1503(6) 0.1157(7) 0.6305(2) 0.078(3) Uani d PGU 0.55(4) A 1
H H3A 0.2250 0.1090 0.6447 0.093 Uiso calc PR 0.55(4) A 1
C C4 0.0611(9) 0.1194(7) 0.6746(3) 0.109(4) Uani d PGU 0.55(4) A 1
H H4A 0.0760 0.1151 0.7183 0.131 Uiso calc PR 0.55(4) A 1
C C5 -0.0505(9) 0.12934(18) 0.6534(6) 0.090(4) Uani d PGU 0.55(4) A 1
H H5A -0.1102 0.1318 0.6829 0.109 Uiso calc PR 0.55(4) A 1
C C6 -0.0729(7) 0.1357(7) 0.5880(7) 0.074(4) Uani d PGU 0.55(4) A 1
H H6A -0.1475 0.1424 0.5738 0.089 Uiso calc PR 0.55(4) A 1
C C7 0.0164(5) 0.1320(7) 0.5439(5) 0.061(3) Uani d PGU 0.55(4) A 1
H H7A 0.0014 0.1363 0.5002 0.073 Uiso calc PR 0.55(4) A 1
C C2' 0.1188(4) 0.12018(19) 0.5590(3) 0.055(5) Uani d PGDU 0.45(4) A 2
C C3' 0.1320(8) 0.1320(5) 0.6244(3) 0.068(4) Uani d PGU 0.45(4) A 2
H H3'A 0.2049 0.1380 0.6416 0.082 Uiso calc PR 0.45(4) A 2
C C4' 0.0364(10) 0.1349(5) 0.6641(5) 0.077(4) Uani d PGU 0.45(4) A 2
H H4'A 0.0452 0.1428 0.7078 0.092 Uiso calc PR 0.45(4) A 2
C C5' -0.0725(8) 0.1259(3) 0.6384(6) 0.091(5) Uani d PGU 0.45(4) A 2
H H5'A -0.1365 0.1278 0.6650 0.110 Uiso calc PR 0.45(4) A 2
C C6' -0.0857(4) 0.1141(9) 0.5730(5) 0.101(5) Uani d PGU 0.45(4) A 2
H H6'A -0.1585 0.1081 0.5559 0.121 Uiso calc PR 0.45(4) A 2
C C7' 0.0100(3) 0.1112(8) 0.5333(3) 0.088(4) Uani d PGU 0.45(4) A 2
H H7'A 0.0011 0.1033 0.4896 0.106 Uiso calc PR 0.45(4) A 2
C C8 0.5620(3) 0.11097(16) 0.41890(14) 0.0405(8) Uani d . 1 . .
C C9 0.4849(2) 0.06064(15) 0.41705(13) 0.0355(7) Uani d . 1 . .
C C10 0.5218(3) -0.00683(15) 0.41961(13) 0.0384(8) Uani d . 1 . .
C C11 0.4539(3) -0.11772(15) 0.41798(18) 0.0609(10) Uani d . 1 . .
H H11A 0.3940 -0.1416 0.4403 0.073 Uiso calc R 1 . .
H H11B 0.5263 -0.1277 0.4387 0.073 Uiso calc R 1 . .
C C12 0.4579(4) -0.1387(2) 0.3510(2) 0.0992(16) Uani d . 1 . .
H H12A 0.3883 -0.1261 0.3298 0.149 Uiso calc R 1 . .
H H12B 0.4662 -0.1855 0.3492 0.149 Uiso calc R 1 . .
H H12C 0.5220 -0.1184 0.3300 0.149 Uiso calc R 1 . .
C C13 0.6889(3) 0.10363(17) 0.42599(17) 0.0551(9) Uani d . 1 . .
H H13A 0.7204 0.0862 0.3870 0.083 Uiso calc R 1 . .
H H13B 0.7052 0.0743 0.4609 0.083 Uiso calc R 1 . .
H H13C 0.7225 0.1457 0.4346 0.083 Uiso calc R 1 . .
C C14 0.4072(3) 0.19059(15) 0.40316(15) 0.0437(8) Uani d . 1 . .
H H14 0.3931 0.2332 0.4234 0.052 Uiso calc R 1 . .
C C15 0.3820(3) 0.19823(15) 0.33190(16) 0.0456(8) Uani d . 1 . .
C C16 0.4617(3) 0.18486(18) 0.28506(18) 0.0613(10) Uani d . 1 . .
H H16 0.5327 0.1678 0.2965 0.074 Uiso calc R 1 . .
C C17 0.4371(4) 0.1967(2) 0.2210(2) 0.0771(12) Uani d . 1 . .
H H17 0.4915 0.1872 0.1897 0.093 Uiso calc R 1 . .
C C18 0.3330(4) 0.2222(2) 0.2033(2) 0.0784(13) Uani d . 1 . .
H H18 0.3165 0.2303 0.1603 0.094 Uiso calc R 1 . .
C C19 0.2541(4) 0.2356(2) 0.2497(2) 0.0803(13) Uani d . 1 . .
H H19 0.1836 0.2535 0.2383 0.096 Uiso calc R 1 . .
C C20 0.2775(3) 0.22302(18) 0.31361(19) 0.0651(10) Uani d . 1 . .
H H20 0.2219 0.2314 0.3446 0.078 Uiso calc R 1 . .
C C21 0.3569(2) 0.07312(14) 0.41823(14) 0.0348(7) Uani d . 1 . .
H H21 0.3253 0.0460 0.4528 0.042 Uiso calc R 1 . .
C C22 0.2908(2) 0.05568(13) 0.35726(14) 0.0352(7) Uani d . 1 . .
C C23 0.1731(3) 0.05711(19) 0.35826(18) 0.0635(11) Uani d . 1 . .
H H23 0.1353 0.0695 0.3957 0.076 Uiso calc R 1 . .
C C24 0.1102(3) 0.0404(2) 0.3044(2) 0.0796(13) Uani d . 1 . .
H H24 0.0305 0.0419 0.3058 0.096 Uiso calc R 1 . .
C C25 0.1638(3) 0.02164(19) 0.24939(19) 0.0676(11) Uani d . 1 . .
H H25 0.1212 0.0103 0.2133 0.081 Uiso calc R 1 . .
C C26 0.2791(3) 0.01959(18) 0.24766(17) 0.0628(10) Uani d . 1 . .
H H26 0.3163 0.0068 0.2102 0.075 Uiso calc R 1 . .
C C27 0.3426(3) 0.03634(17) 0.30142(15) 0.0506(9) Uani d . 1 . .
H H27 0.4221 0.0344 0.2995 0.061 Uiso calc R 1 . .
H H1A 0.268(3) 0.0818(16) 0.5301(15) 0.059(10) Uiso d . 1 . .
H H3 0.568(3) 0.2037(18) 0.4256(16) 0.065(13) Uiso d . 1 . .

loop_
_atom_site_aniso_label
_atom_site_aniso_U_11
_atom_site_aniso_U_22
_atom_site_aniso_U_33
_atom_site_aniso_U_12
_atom_site_aniso_U_13
_atom_site_aniso_U_23
S1 0.1009(9) 0.0427(6) 0.0991(8) 0.0261(6) 0.0451(7) 0.0042(6)
N3 0.0428(17) 0.0378(18) 0.062(2) -0.0016(15) -0.0034(15) -0.0036(15)
O1 0.0459(14) 0.0522(15) 0.0639(15) 0.0188(12) -0.0043(12) 0.0001(12)
O2 0.0542(14) 0.0307(13) 0.0574(14) 0.0048(11) -0.0069(11) -0.0035(11)
N2 0.0428(15) 0.0296(14) 0.0432(15) 0.0032(12) 0.0051(12) -0.0040(12)
N1 0.0495(18) 0.0442(17) 0.0502(17) 0.0211(15) 0.0137(14) 0.0094(15)
C1 0.0426(19) 0.0384(18) 0.0451(18) 0.0080(15) 0.0035(16) -0.0029(17)
C2 0.048(7) 0.040(7) 0.040(6) 0.018(6) 0.011(6) -0.001(6)
C3 0.083(7) 0.091(7) 0.059(6) 0.035(6) 0.019(5) 0.005(5)
C4 0.119(8) 0.144(9) 0.065(6) 0.052(8) 0.039(6) 0.027(6)
C5 0.077(8) 0.077(8) 0.118(7) 0.023(7) 0.053(7) 0.015(6)
C6 0.049(5) 0.063(7) 0.110(8) 0.013(4) 0.012(6) -0.007(6)
C7 0.058(6) 0.069(7) 0.056(5) 0.011(4) 0.002(5) -0.007(4)
C2' 0.053(10) 0.056(11) 0.054(9) 0.011(9) 0.002(8) 0.012(8)
C3' 0.064(7) 0.094(8) 0.046(7) 0.015(6) -0.004(6) 0.010(6)
C4' 0.078(8) 0.111(9) 0.042(6) 0.014(7) 0.019(7) 0.015(6)
C5' 0.098(9) 0.105(11) 0.071(8) 0.043(8) 0.032(8) 0.021(8)
C6' 0.072(8) 0.119(10) 0.110(9) 0.023(7) 0.019(7) -0.023(8)
C7' 0.060(8) 0.122(9) 0.082(8) 0.030(7) 0.009(6) -0.014(7)
C8 0.0378(19) 0.047(2) 0.0363(18) 0.0068(16) -0.0037(14) -0.0042(16)
C9 0.0347(17) 0.0392(19) 0.0328(17) 0.0030(14) -0.0051(14) -0.0031(15)
C10 0.044(2) 0.040(2) 0.0309(17) 0.0086(17) -0.0038(15) -0.0032(15)
C11 0.078(3) 0.029(2) 0.076(3) 0.0087(17) -0.007(2) -0.0035(19)
C12 0.155(5) 0.061(3) 0.082(3) 0.002(3) 0.007(3) -0.029(2)
C13 0.040(2) 0.060(2) 0.065(2) 0.0007(17) -0.0031(17) -0.0093(19)
C14 0.045(2) 0.0291(18) 0.057(2) 0.0021(14) 0.0056(16) -0.0007(16)
C15 0.048(2) 0.0326(19) 0.056(2) -0.0034(16) -0.0012(18) 0.0073(16)
C16 0.060(2) 0.062(3) 0.062(3) 0.0037(19) 0.007(2) 0.016(2)
C17 0.091(4) 0.082(3) 0.058(3) -0.010(3) 0.011(2) 0.018(2)
C18 0.094(4) 0.081(3) 0.061(3) -0.024(3) -0.024(3) 0.018(2)
C19 0.064(3) 0.091(3) 0.087(3) -0.006(2) -0.017(3) 0.023(3)
C20 0.055(3) 0.068(3) 0.073(3) 0.003(2) -0.002(2) 0.012(2)
C21 0.0357(18) 0.0283(17) 0.0403(18) 0.0042(13) 0.0002(14) -0.0015(14)
C22 0.0302(18) 0.0310(17) 0.0445(18) 0.0000(13) -0.0027(14) 0.0010(14)
C23 0.040(2) 0.086(3) 0.064(2) -0.0004(19) 0.0014(19) -0.023(2)
C24 0.036(2) 0.119(4) 0.084(3) -0.005(2) -0.014(2) -0.022(3)
C25 0.056(3) 0.090(3) 0.057(2) -0.005(2) -0.019(2) -0.010(2)
C26 0.055(3) 0.089(3) 0.044(2) 0.003(2) -0.0065(18) -0.007(2)
C27 0.0363(19) 0.072(2) 0.043(2) 0.0032(17) -0.0052(16) -0.0029(19)

loop_
_atom_type_symbol
_atom_type_description
_atom_type_scat_dispersion_real
_atom_type_scat_dispersion_imag
_atom_type_scat_source
C C 0.0033 0.0016 'International Tables Vol C Tables 4.2.6.8 and 6.1.1.4'
H H 0.0000 0.0000 'International Tables Vol C Tables 4.2.6.8 and 6.1.1.4'
N N 0.0061 0.0033 'International Tables Vol C Tables 4.2.6.8 and 6.1.1.4'
O O 0.0106 0.0060 'International Tables Vol C Tables 4.2.6.8 and 6.1.1.4'
S S 0.1246 0.1234 'International Tables Vol C Tables 4.2.6.8 and 6.1.1.4'

loop_
_geom_angle_atom_site_label_1
_geom_angle_atom_site_label_2
_geom_angle_atom_site_label_3
_geom_angle
_geom_angle_publ_flag
C8 N3 C14 122.5(3) yes
C8 N3 H3 120(3) ?
C14 N3 H3 117(3) ?
C10 O2 C11 118.3(2) ?
C1 N2 C14 121.1(2) ?
C1 N2 C21 123.9(2) ?
C14 N2 C21 115.0(2) yes
C1 N1 C2 125.2(3) ?
C1 N1 C2' 124.3(3) ?
C1 N1 H1A 116(2) ?
C2 N1 H1A 115(2) ?
C2' N1 H1A 118(2) ?
N1 C1 N2 116.4(3) yes
N1 C1 S1 121.2(2) ?
N2 C1 S1 122.3(2) ?
C3 C2 C7 120.0 ?
C3 C2 N1 119.4(3) ?
C7 C2 N1 120.5(3) ?
C2 C3 C4 120.0 ?
C2 C3 H3A 120.0 ?
C4 C3 H3A 120.0 ?
C3 C4 C5 120.0 ?
C3 C4 H4A 120.0 ?
C5 C4 H4A 120.0 ?
C6 C5 C4 120.0 ?
C6 C5 H5A 120.0 ?
C4 C5 H5A 120.0 ?
C5 C6 C7 120.0 ?
C5 C6 H6A 120.0 ?
C7 C6 H6A 120.0 ?
C6 C7 C2 120.0 ?
C6 C7 H7A 120.0 ?
C2 C7 H7A 120.0 ?
C3' C2' C7' 120.0 ?
C3' C2' N1 118.4(3) ?
C7' C2' N1 121.6(3) ?
C4' C3' C2' 120.0 ?
C4' C3' H3'A 120.0 ?
C2' C3' H3'A 120.0 ?
C3' C4' C5' 120.0 ?
C3' C4' H4'A 120.0 ?
C5' C4' H4'A 120.0 ?
C4' C5' C6' 120.0 ?
C4' C5' H5'A 120.0 ?
C6' C5' H5'A 120.0 ?
C7' C6' C5' 120.0 ?
C7' C6' H6'A 120.0 ?
C5' C6' H6'A 120.0 ?
C6' C7' C2' 120.0 ?
C6' C7' H7'A 120.0 ?
C2' C7' H7'A 120.0 ?
N3 C8 C9 120.2(3) ?
N3 C8 C13 114.4(3) yes
C9 C8 C13 125.4(3) ?
C8 C9 C10 121.3(3) ?
C8 C9 C21 121.5(3) ?
C10 C9 C21 117.0(3) ?
O1 C10 O2 121.2(3) ?
O1 C10 C9 127.2(3) ?
O2 C10 C9 111.5(3) ?
O2 C11 C12 110.8(3) ?
O2 C11 H11A 109.5 ?
C12 C11 H11A 109.5 ?
O2 C11 H11B 109.5 ?
C12 C11 H11B 109.5 ?
H11A C11 H11B 108.1 ?
C11 C12 H12A 109.5 ?
C11 C12 H12B 109.5 ?
H12A C12 H12B 109.5 ?
C11 C12 H12C 109.5 ?
H12A C12 H12C 109.5 ?
H12B C12 H12C 109.5 ?
C8 C13 H13A 109.5 ?
C8 C13 H13B 109.5 ?
H13A C13 H13B 109.5 ?
C8 C13 H13C 109.5 ?
H13A C13 H13C 109.5 ?
H13B C13 H13C 109.5 ?
N3 C14 N2 107.7(2) yes
N3 C14 C15 112.4(3) yes
N2 C14 C15 114.6(3) yes
N3 C14 H14 107.2 ?
N2 C14 H14 107.2 ?
C15 C14 H14 107.2 ?
C16 C15 C20 118.5(3) ?
C16 C15 C14 122.7(3) ?
C20 C15 C14 118.7(3) ?
C15 C16 C17 120.6(4) ?
C15 C16 H16 119.7 ?
C17 C16 H16 119.7 ?
C18 C17 C16 120.5(4) ?
C18 C17 H17 119.8 ?
C16 C17 H17 119.8 ?
C19 C18 C17 119.0(4) ?
C19 C18 H18 120.5 ?
C17 C18 H18 120.5 ?
C18 C19 C20 120.8(4) ?
C18 C19 H19 119.6 ?
C20 C19 H19 119.6 ?
C15 C20 C19 120.7(4) ?
C15 C20 H20 119.7 ?
C19 C20 H20 119.7 ?
N2 C21 C9 109.4(2) yes
N2 C21 C22 110.2(2) yes
C9 C21 C22 116.5(2) yes
N2 C21 H21 106.7 ?
C9 C21 H21 106.7 ?
C22 C21 H21 106.7 ?
C27 C22 C23 117.4(3) ?
C27 C22 C21 123.3(3) ?
C23 C22 C21 119.2(3) ?
C22 C23 C24 120.9(3) ?
C22 C23 H23 119.6 ?
C24 C23 H23 119.6 ?
C25 C24 C23 120.5(4) ?
C25 C24 H24 119.8 ?
C23 C24 H24 119.8 ?
C26 C25 C24 119.4(3) ?
C26 C25 H25 120.3 ?
C24 C25 H25 120.3 ?
C25 C26 C27 120.3(4) ?
C25 C26 H26 119.8 ?
C27 C26 H26 119.8 ?
C22 C27 C26 121.4(3) ?
C22 C27 H27 119.3 ?
C26 C27 H27 119.3 ?

loop_
_geom_bond_atom_site_label_1
_geom_bond_atom_site_label_2
_geom_bond_distance
_geom_bond_publ_flag
S1 C1 1.675(3) yes
N3 C8 1.350(4) yes
N3 C14 1.445(4) yes
N3 H3 0.82(3) ?
O1 C10 1.218(3) ?
O2 C10 1.348(4) ?
O2 C11 1.443(4) ?
N2 C1 1.359(4) yes
N2 C14 1.465(4) yes
N2 C21 1.483(4) yes
N1 C1 1.345(4) yes
N1 C2 1.409(3) yes
N1 C2' 1.411(3) ?
N1 H1A 0.90(3) ?
C2 C3 1.3900 ?
C2 C7 1.3900 ?
C3 C4 1.3900 ?
C3 H3A 0.9300 ?
C4 C5 1.3900 ?
C4 H4A 0.9300 ?
C5 C6 1.3900 ?
C5 H5A 0.9300 ?
C6 C7 1.3900 ?
C6 H6A 0.9300 ?
C7 H7A 0.9300 ?
C2' C3' 1.3900 ?
C2' C7' 1.3900 ?
C3' C4' 1.3900 ?
C3' H3'A 0.9300 ?
C4' C5' 1.3900 ?
C4' H4'A 0.9300 ?
C5' C6' 1.3900 ?
C5' H5'A 0.9300 ?
C6' C7' 1.3900 ?
C6' H6'A 0.9300 ?
C7' H7'A 0.9300 ?
C8 C9 1.365(4) yes
C8 C13 1.495(4) ?
C9 C10 1.443(4) ?
C9 C21 1.516(4) yes
C11 C12 1.458(5) ?
C11 H11A 0.9700 ?
C11 H11B 0.9700 ?
C12 H12A 0.9600 ?
C12 H12B 0.9600 ?
C12 H12C 0.9600 ?
C13 H13A 0.9600 ?
C13 H13B 0.9600 ?
C13 H13C 0.9600 ?
C14 C15 1.520(4) ?
C14 H14 0.9800 ?
C15 C16 1.374(4) ?
C15 C20 1.374(4) ?
C16 C17 1.385(5) ?
C16 H16 0.9300 ?
C17 C18 1.372(6) ?
C17 H17 0.9300 ?
C18 C19 1.362(6) ?
C18 H18 0.9300 ?
C19 C20 1.381(5) ?
C19 H19 0.9300 ?
C20 H20 0.9300 ?
C21 C22 1.527(4) ?
C21 H21 0.9800 ?
C22 C27 1.368(4) ?
C22 C23 1.373(4) ?
C23 C24 1.383(5) ?
C23 H23 0.9300 ?
C24 C25 1.359(5) ?
C24 H24 0.9300 ?
C25 C26 1.347(5) ?
C25 H25 0.9300 ?
C26 C27 1.384(4) ?
C26 H26 0.9300 ?
C27 H27 0.9300 ?

loop_
_geom_hbond_atom_site_label_D
_geom_hbond_atom_site_label_H
_geom_hbond_atom_site_label_A
_geom_hbond_site_symmetry_A
_geom_hbond_distance_DH
_geom_hbond_distance_HA
_geom_hbond_distance_DA
_geom_hbond_angle_DHA
_geom_hbond_publ_flag
N1 H1A O1 5_656 0.90(3) 2.01(3) 2.877(4) 160(3) yes
N3 H3 S1 4_556 0.82(3) 2.73(3) 3.466(3) 150(3) yes

loop_
_geom_torsion_atom_site_label_1
_geom_torsion_atom_site_label_2
_geom_torsion_atom_site_label_3
_geom_torsion_atom_site_label_4
_geom_torsion
C2 N1 C1 N2 -172.4(4)
C2' N1 C1 N2 -164.0(4)
C2 N1 C1 S1 6.6(6)
C2' N1 C1 S1 15.0(5)
C14 N2 C1 N1 -162.1(3)
C21 N2 C1 N1 16.5(4)
C14 N2 C1 S1 18.9(4)
C21 N2 C1 S1 -162.4(2)
C1 N1 C2 C3 -117.1(6)
C2' N1 C2 C3 157.66(13)
C1 N1 C2 C7 66.6(6)
C2' N1 C2 C7 -18.64(17)
C7 C2 C3 C4 0.0
N1 C2 C3 C4 -176.3(3)
C2 C3 C4 C5 0.0
C3 C4 C5 C6 0.0
C4 C5 C6 C7 0.0
C5 C6 C7 C2 0.0
C3 C2 C7 C6 0.0
N1 C2 C7 C6 176.3(3)
C1 N1 C2' C3' -104.0(6)
C2 N1 C2' C3' -4.44(15)
C1 N1 C2' C7' 79.1(6)
C2 N1 C2' C7' 179(3)
C7' C2' C3' C4' 0.0
N1 C2' C3' C4' -176.9(3)
C2' C3' C4' C5' 0.0
C3' C4' C5' C6' 0.0
C4' C5' C6' C7' 0.0
C5' C6' C7' C2' 0.0
C3' C2' C7' C6' 0.0
N1 C2' C7' C6' 176.8(3)
C14 N3 C8 C9 -6.4(5)
C14 N3 C8 C13 174.7(3)
N3 C8 C9 C10 179.0(3)
C13 C8 C9 C10 -2.3(5)
N3 C8 C9 C21 -6.6(4)
C13 C8 C9 C21 172.1(3)
C11 O2 C10 O1 -7.0(4)
C11 O2 C10 C9 173.2(2)
C8 C9 C10 O1 -4.8(5)
C21 C9 C10 O1 -179.5(3)
C8 C9 C10 O2 175.0(3)
C21 C9 C10 O2 0.3(4)
C10 O2 C11 C12 -86.5(4)
C8 N3 C14 N2 36.8(4)
C8 N3 C14 C15 -90.4(4)
C1 N2 C14 N3 122.1(3)
C21 N2 C14 N3 -56.7(3)
C1 N2 C14 C15 -112.0(3)
C21 N2 C14 C15 69.3(3)
N3 C14 C15 C16 5.1(4)
N2 C14 C15 C16 -118.3(3)
N3 C14 C15 C20 -171.1(3)
N2 C14 C15 C20 65.4(4)
C20 C15 C16 C17 0.5(5)
C14 C15 C16 C17 -175.8(3)
C15 C16 C17 C18 0.4(6)
C16 C17 C18 C19 -0.2(6)
C17 C18 C19 C20 -0.8(6)
C16 C15 C20 C19 -1.5(5)
C14 C15 C20 C19 174.9(3)
C18 C19 C20 C15 1.7(6)
C1 N2 C21 C9 -133.4(3)
C14 N2 C21 C9 45.4(3)
C1 N2 C21 C22 97.4(3)
C14 N2 C21 C22 -83.9(3)
C8 C9 C21 N2 -12.7(4)
C10 C9 C21 N2 162.0(2)
C8 C9 C21 C22 113.0(3)
C10 C9 C21 C22 -72.3(3)
N2 C21 C22 C27 118.5(3)
C9 C21 C22 C27 -6.8(4)
N2 C21 C22 C23 -63.7(4)
C9 C21 C22 C23 171.0(3)
C27 C22 C23 C24 -0.8(5)
C21 C22 C23 C24 -178.7(3)
C22 C23 C24 C25 0.5(6)
C23 C24 C25 C26 -0.1(7)
C24 C25 C26 C27 0.1(6)
C23 C22 C27 C26 0.8(5)
C21 C22 C27 C26 178.6(3)
C25 C26 C27 C22 -0.4(6)
